data_2238920
loop_
_publ_author_name
'Gao, Jie'
'Wang, Hongyan'
'Yang, Liangru'
'Xiao, Yongmei'
'Mao, Pu'

_publ_section_title
;
 (<i>S</i>)-4,5-Diphenyl-1-[1-phenyl-3-(phenylsulfanyl)propan-2-yl]-2-(thiophen-2-yl)-1<i>H</i>-imidazole
;
_journal_issue 12
_journal_name_full 'Acta Crystallographica Section E'
_journal_page_first o1858
_journal_paper_doi 10.1107/S1600536813032066
_journal_volume 69
_journal_year 2013
_chemical_formula_iupac 'C34 H28 N2 S2'
_chemical_formula_moiety 'C34 H28 N2 S2'
_chemical_formula_sum 'C34 H28 N2 S2'
_chemical_formula_weight 528.70
_chemical_name_systematic
(<i>S</i>)-4,5-Diphenyl-1-[1-phenyl-3-(phenylsulfanyl)propan-2-yl]-2-(thiophen-2-yl)-1<i>H</i>-imidazole
_space_group_IT_number 19
_space_group_name_Hall 'P 2ac 2ab'
_symmetry_cell_setting orthorhombic
_symmetry_space_group_name_Hall 'P 2ac 2ab'
_symmetry_space_group_name_H-M 'P 21 21 21'
_atom_sites_solution_hydrogens geom
_atom_sites_solution_primary direct
_atom_sites_solution_secondary difmap
_audit_creation_method
;
  Olex2 1.2
  (compiled Apr 23 2013 17:54:37, GUI svn.r4466)
;
_cell_angle_alpha 90.00
_cell_angle_beta 90.00
_cell_angle_gamma 90.00
_cell_formula_units_Z 4
_cell_length_a 12.7882(7)
_cell_length_b 13.7906(6)
_cell_length_c 16.0636(7)
_cell_measurement_reflns_used 4362
_cell_measurement_temperature 291(2)
_cell_measurement_theta_max 71.9950
_cell_measurement_theta_min 5.4270
_cell_volume 2832.9(2)
_computing_cell_refinement
;
<i>CrysAlis PRO</i> (Agilent, 2011)
;
_computing_data_collection
;
<i>CrysAlis PRO</i> (Agilent, 2011)
;
_computing_data_reduction
;
<i>CrysAlis PRO</i> (Agilent, 2011)
;
_computing_molecular_graphics
;
<i>OLEX2</i> (Dolomanov <i>et al.</i>, 2009)
;
_computing_publication_material
;
<i>OLEX2</i> (Dolomanov <i>et al.</i>, 2009)
;
_computing_structure_refinement
;
<i>SHELXL97</i> (Sheldrick, 2008)
;
_computing_structure_solution
;
<i>SHELXS97</i> (Sheldrick, 2008)
;
_diffrn_ambient_temperature 291.15
_diffrn_detector_area_resol_mean 16.2312
_diffrn_measured_fraction_theta_full 1.000
_diffrn_measured_fraction_theta_max 1.000
_diffrn_measurement_device_type 'Oxford Diffraction Xcalibur (Eos, Gemini)'
_diffrn_measurement_method '\w scans'
_diffrn_radiation_monochromator graphite
_diffrn_radiation_type 'Cu K\a'
_diffrn_radiation_wavelength 1.5418
_diffrn_reflns_av_R_equivalents 0.0210
_diffrn_reflns_limit_h_max 14
_diffrn_reflns_limit_h_min -15
_diffrn_reflns_limit_k_max 16
_diffrn_reflns_limit_k_min -16
_diffrn_reflns_limit_l_max 13
_diffrn_reflns_limit_l_min -19
_diffrn_reflns_number 10599
_diffrn_reflns_theta_full 67.07
_diffrn_reflns_theta_max 67.07
_diffrn_reflns_theta_min 4.23
_exptl_absorpt_coefficient_mu 1.887
_exptl_absorpt_correction_T_max 1.00000
_exptl_absorpt_correction_T_min 0.90642
_exptl_absorpt_correction_type multi-scan
_exptl_absorpt_process_details
;
<i>CrysAlis PRO</i>; Agilent, 2011
;
_exptl_crystal_colour colourless
_exptl_crystal_density_diffrn 1.240
_exptl_crystal_density_method 'not measured'
_exptl_crystal_description prism
_exptl_crystal_F_000 1112
_exptl_crystal_size_max 0.26
_exptl_crystal_size_mid 0.23
_exptl_crystal_size_min 0.2
_refine_diff_density_max 0.186
_refine_diff_density_min -0.174
_refine_ls_abs_structure_details 'Flack (1983), 2202 Friedel pairs'
_refine_ls_abs_structure_Flack 0.00(2)
_refine_ls_extinction_method none
_refine_ls_goodness_of_fit_ref 1.027
_refine_ls_hydrogen_treatment constr
_refine_ls_matrix_type full
_refine_ls_number_parameters 356
_refine_ls_number_reflns 5065
_refine_ls_number_restraints 18
_refine_ls_restrained_S_all 1.072
_refine_ls_R_factor_all 0.0514
_refine_ls_R_factor_gt 0.0448
_refine_ls_shift/su_max 0.000
_refine_ls_shift/su_mean 0.000
_refine_ls_structure_factor_coef Fsqd
_refine_ls_weighting_details 'calc w=1/[\s^2^(Fo^2^)+(0.0605P)^2^+0.3647P] where P=(Fo^2^+2Fc^2^)/3'
_refine_ls_weighting_scheme calc
_refine_ls_wR_factor_gt 0.1197
_refine_ls_wR_factor_ref 0.1267
_reflns_number_gt 4456
_reflns_number_total 5065
_reflns_threshold_expression I>2sigma(I)
_cod_data_source_file rz5094.cif
_cod_data_source_block I
_cod_database_code 2238920

loop_
_symmetry_equiv_pos_as_xyz
'x, y, z'
'-x+1/2, -y, z+1/2'
'x+1/2, -y+1/2, -z'
'-x, y+1/2, -z+1/2'

loop_
_atom_site_type_symbol
_atom_site_label
_atom_site_fract_x
_atom_site_fract_y
_atom_site_fract_z
_atom_site_U_iso_or_equiv
_atom_site_adp_type
_atom_site_calc_flag
_atom_site_refinement_flags
_atom_site_occupancy
_atom_site_symmetry_multiplicity
_atom_site_disorder_assembly
_atom_site_disorder_group
S S1 0.81367(14) 0.86015(13) 0.18676(10) 0.0729(4) Uani d PD 0.647(2) 1 A 1
S S1A 1.0259(4) 0.8013(3) 0.1389(3) 0.0729(4) Uani d PD 0.353(2) 1 A 2
S S2 0.81179(9) 0.59192(7) 0.34985(7) 0.1012(3) Uani d . 1 1 . .
N N1 0.94171(17) 0.89681(13) 0.35239(13) 0.0577(5) Uani d . 1 1 . .
N N2 0.99498(16) 0.74395(13) 0.34692(13) 0.0580(5) Uani d . 1 1 . .
C C1 0.9468(3) 1.0322(2) 0.48649(18) 0.0746(7) Uani d . 1 1 . .
H H1 0.9486 1.0543 0.4318 0.089 Uiso calc R 1 1 . .
C C2 0.9363(3) 1.0980(2) 0.5507(2) 0.0894(10) Uani d . 1 1 . .
H H2 0.9311 1.1639 0.5388 0.107 Uiso calc R 1 1 . .
C C3 0.9334(3) 1.0675(3) 0.6313(2) 0.0899(10) Uani d . 1 1 . .
H H3 0.9279 1.1123 0.6743 0.108 Uiso calc R 1 1 . .
C C4 0.9387(4) 0.9715(3) 0.6481(2) 0.1072(13) Uani d . 1 1 . .
H H4 0.9358 0.9504 0.7030 0.129 Uiso calc R 1 1 . .
C C5 0.9485(4) 0.9043(3) 0.5844(2) 0.0957(11) Uani d . 1 1 . .
H H5 0.9510 0.8384 0.5969 0.115 Uiso calc R 1 1 . .
C C6 0.9547(2) 0.9346(2) 0.50214(16) 0.0636(6) Uani d . 1 1 . .
C C7 0.9663(2) 0.86640(18) 0.43152(15) 0.0586(5) Uani d . 1 1 . .
C C8 0.9998(2) 0.77216(18) 0.43000(16) 0.0581(5) Uani d . 1 1 . .
C C9 1.0384(2) 0.70951(18) 0.49927(17) 0.0636(6) Uani d . 1 1 . .
C C10 1.1412(3) 0.7148(3) 0.5238(2) 0.0880(10) Uani d . 1 1 . .
H H10 1.1864 0.7573 0.4969 0.106 Uiso calc R 1 1 . .
C C11 1.1781(3) 0.6576(4) 0.5881(2) 0.1129(15) Uani d . 1 1 . .
H H11 1.2481 0.6608 0.6035 0.136 Uiso calc R 1 1 . .
C C12 1.1111(5) 0.5961(3) 0.6291(3) 0.1145(15) Uani d . 1 1 . .
H H12 1.1359 0.5573 0.6722 0.137 Uiso calc R 1 1 . .
C C13 1.0084(4) 0.5919(3) 0.6068(3) 0.1089(14) Uani d . 1 1 . .
H H13 0.9630 0.5510 0.6352 0.131 Uiso calc R 1 1 . .
C C14 0.9716(3) 0.6484(2) 0.5419(2) 0.0862(9) Uani d . 1 1 . .
H H14 0.9014 0.6452 0.5270 0.103 Uiso calc R 1 1 . .
C C15 1.2350(3) 0.7748(3) 0.2846(2) 0.0915(10) Uani d . 1 1 . .
H H15 1.2166 0.7990 0.3366 0.110 Uiso calc R 1 1 . .
C C16 1.2929(4) 0.8319(5) 0.2318(3) 0.1296(17) Uani d . 1 1 . .
H H16 1.3138 0.8938 0.2476 0.156 Uiso calc R 1 1 . .
C C17 1.3196(5) 0.7947(6) 0.1542(4) 0.162(2) Uani d U 1 1 . .
H H17 1.3566 0.8323 0.1162 0.195 Uiso calc R 1 1 . .
C C18 1.2909(5) 0.7026(6) 0.1346(4) 0.171(3) Uani d U 1 1 . .
H H18 1.3122 0.6768 0.0839 0.205 Uiso calc R 1 1 . .
C C19 1.2322(4) 0.6470(5) 0.1861(3) 0.140(2) Uani d . 1 1 . .
H H19 1.2117 0.5852 0.1698 0.169 Uiso calc R 1 1 . .
C C20 1.2032(2) 0.6824(3) 0.2626(2) 0.0829(9) Uani d . 1 1 . .
C C21 1.1339(3) 0.6223(2) 0.3168(3) 0.0912(10) Uani d . 1 1 . .
H H21A 1.1560 0.6298 0.3742 0.109 Uiso calc R 1 1 . .
H H21B 1.1426 0.5546 0.3019 0.109 Uiso calc R 1 1 . .
C C22 1.0172(2) 0.64862(18) 0.3103(2) 0.0718(7) Uani d . 1 1 . .
H H22 1.0012 0.6537 0.2508 0.086 Uiso calc R 1 1 . .
C C23 0.9491(3) 0.5675(2) 0.3445(2) 0.0892(9) Uani d . 1 1 . .
H H23A 0.9734 0.5518 0.4001 0.107 Uiso calc R 1 1 . .
H H23B 0.9594 0.5105 0.3101 0.107 Uiso calc R 1 1 . .
C C24 0.7696(3) 0.5971(2) 0.2451(3) 0.0890(9) Uani d . 1 1 . .
C C25 0.8234(3) 0.5596(3) 0.1775(3) 0.1055(11) Uani d . 1 1 . .
H H25 0.8884 0.5308 0.1856 0.127 Uiso calc R 1 1 . .
C C26 0.7819(4) 0.5644(4) 0.0983(3) 0.1259(17) Uani d . 1 1 . .
H H26 0.8187 0.5382 0.0538 0.151 Uiso calc R 1 1 . .
C C27 0.6879(4) 0.6071(4) 0.0850(4) 0.1328(17) Uani d . 1 1 . .
H H27 0.6607 0.6113 0.0314 0.159 Uiso calc R 1 1 . .
C C28 0.6332(4) 0.6443(4) 0.1515(4) 0.1305(17) Uani d . 1 1 . .
H H28 0.5681 0.6727 0.1429 0.157 Uiso calc R 1 1 . .
C C29 0.6739(3) 0.6397(3) 0.2305(3) 0.1080(13) Uani d . 1 1 . .
H H29 0.6364 0.6658 0.2748 0.130 Uiso calc R 1 1 . .
C C30 0.9593(2) 0.82233(16) 0.30391(15) 0.0548(5) Uani d . 1 1 A .
C C31 0.9363(2) 0.82435(16) 0.21422(16) 0.0590(6) Uani d . 1 1 . .
C C32 0.9968(7) 0.8110(9) 0.1418(7) 0.108(4) Uani d PD 0.647(2) 1 A 1
H H32 1.0664 0.7912 0.1424 0.130 Uiso calc PR 0.647(2) 1 A 1
C C32A 0.8446(13) 0.8515(15) 0.1757(10) 0.108(4) Uani d PD 0.353(2) 1 A 2
H H32A 0.7844 0.8649 0.2060 0.130 Uiso calc PR 0.353(2) 1 A 2
C C33 0.9421(13) 0.8304(11) 0.0703(5) 0.099(3) Uani d PD 0.647(2) 1 A 1
H H33 0.9687 0.8242 0.0167 0.118 Uiso calc PR 0.647(2) 1 A 1
C C33A 0.847(3) 0.858(3) 0.0864(10) 0.099(3) Uani d PD 0.353(2) 1 A 2
H H33A 0.7910 0.8752 0.0520 0.118 Uiso calc PR 0.353(2) 1 A 2
C C34 0.8463(12) 0.8591(13) 0.0882(7) 0.094(3) Uani d P 0.647(2) 1 A 1
H H34 0.7996 0.8778 0.0469 0.113 Uiso calc PR 0.647(2) 1 A 1
C C34A 0.946(2) 0.835(2) 0.0614(14) 0.094(3) Uani d PD 0.353(2) 1 A 2
H H34A 0.9678 0.8376 0.0061 0.113 Uiso calc PR 0.353(2) 1 A 2

loop_
_atom_site_aniso_label
_atom_site_aniso_U_11
_atom_site_aniso_U_22
_atom_site_aniso_U_33
_atom_site_aniso_U_12
_atom_site_aniso_U_13
_atom_site_aniso_U_23
S1 0.0778(9) 0.0781(7) 0.0629(6) 0.0021(6) -0.0096(5) 0.0013(5)
S1A 0.0778(9) 0.0781(7) 0.0629(6) 0.0021(6) -0.0096(5) 0.0013(5)
S2 0.1050(6) 0.0971(6) 0.1016(6) -0.0232(5) 0.0174(5) -0.0074(5)
N1 0.0672(12) 0.0472(9) 0.0586(11) 0.0048(9) -0.0024(10) -0.0020(8)
N2 0.0631(11) 0.0494(9) 0.0614(11) 0.0049(8) -0.0007(9) 0.0001(9)
C1 0.092(2) 0.0657(15) 0.0662(16) 0.0033(15) 0.0043(15) -0.0062(12)
C2 0.111(3) 0.0676(16) 0.090(2) 0.0007(18) 0.0077(19) -0.0194(16)
C3 0.095(2) 0.093(2) 0.081(2) 0.0054(18) 0.0012(18) -0.0309(17)
C4 0.143(4) 0.122(3) 0.0566(17) 0.029(3) 0.003(2) -0.0110(19)
C5 0.138(3) 0.084(2) 0.0645(17) 0.020(2) 0.0056(19) -0.0057(15)
C6 0.0631(14) 0.0697(14) 0.0579(13) 0.0050(12) -0.0044(12) -0.0070(11)
C7 0.0614(13) 0.0564(12) 0.0581(13) 0.0033(11) -0.0056(10) 0.0021(10)
C8 0.0581(13) 0.0563(12) 0.0599(13) 0.0021(10) -0.0029(11) 0.0039(10)
C9 0.0706(15) 0.0593(12) 0.0610(13) 0.0089(12) -0.0025(12) 0.0053(11)
C10 0.0692(18) 0.118(3) 0.0768(19) 0.0072(18) -0.0058(15) 0.0165(18)
C11 0.093(3) 0.166(4) 0.079(2) 0.047(3) -0.017(2) 0.013(3)
C12 0.160(4) 0.102(3) 0.081(2) 0.044(3) -0.015(3) 0.023(2)
C13 0.154(4) 0.088(2) 0.085(2) -0.009(3) 0.003(2) 0.0303(19)
C14 0.089(2) 0.0846(19) 0.085(2) -0.0069(17) -0.0022(17) 0.0202(17)
C15 0.091(2) 0.103(2) 0.080(2) 0.0019(19) -0.0002(17) -0.0148(19)
C16 0.088(3) 0.172(5) 0.129(4) -0.022(3) 0.003(3) 0.021(4)
C17 0.109(3) 0.236(6) 0.143(4) -0.015(4) 0.045(3) 0.031(4)
C18 0.142(4) 0.264(6) 0.107(3) 0.017(5) 0.051(3) -0.032(4)
C19 0.096(3) 0.216(6) 0.110(3) 0.022(3) 0.008(2) -0.085(4)
C20 0.0703(18) 0.102(2) 0.0767(18) 0.0235(16) -0.0040(14) -0.0269(17)
C21 0.092(2) 0.0697(18) 0.112(3) 0.0286(16) -0.003(2) -0.0105(18)
C22 0.0861(19) 0.0494(12) 0.0799(17) 0.0094(12) -0.0020(14) -0.0054(12)
C23 0.114(3) 0.0509(13) 0.103(2) -0.0030(15) -0.006(2) 0.0003(15)
C24 0.080(2) 0.0751(18) 0.111(3) -0.0192(16) 0.0114(19) -0.0018(18)
C25 0.082(2) 0.122(3) 0.112(3) -0.007(2) 0.008(2) -0.002(2)
C26 0.109(3) 0.170(5) 0.099(3) -0.032(3) 0.005(3) -0.002(3)
C27 0.107(3) 0.159(5) 0.132(4) -0.035(4) -0.015(3) 0.024(4)
C28 0.100(3) 0.120(4) 0.171(5) -0.012(3) -0.025(4) 0.008(4)
C29 0.094(3) 0.084(2) 0.146(4) -0.012(2) 0.004(3) -0.008(2)
C30 0.0603(13) 0.0486(11) 0.0556(12) 0.0022(10) -0.0015(10) -0.0009(9)
C31 0.0662(15) 0.0494(11) 0.0615(13) -0.0035(11) -0.0043(11) -0.0035(10)
C32 0.097(7) 0.131(7) 0.096(5) 0.002(5) -0.012(5) -0.023(4)
C32A 0.097(7) 0.131(7) 0.096(5) 0.002(5) -0.012(5) -0.023(4)
C33 0.125(7) 0.127(7) 0.044(3) -0.004(5) 0.015(3) -0.024(4)
C33A 0.125(7) 0.127(7) 0.044(3) -0.004(5) 0.015(3) -0.024(4)
C34 0.087(5) 0.112(6) 0.084(4) -0.001(4) -0.033(4) 0.003(4)
C34A 0.087(5) 0.112(6) 0.084(4) -0.001(4) -0.033(4) 0.003(4)

loop_
_atom_type_symbol
_atom_type_description
_atom_type_scat_dispersion_real
_atom_type_scat_dispersion_imag
_atom_type_scat_source
C C 0.0181 0.0091 'International Tables Vol C Tables 4.2.6.8 and 6.1.1.4'
H H 0.0000 0.0000 'International Tables Vol C Tables 4.2.6.8 and 6.1.1.4'
N N 0.0311 0.0180 'International Tables Vol C Tables 4.2.6.8 and 6.1.1.4'
S S 0.3331 0.5567 'International Tables Vol C Tables 4.2.6.8 and 6.1.1.4'

loop_
_geom_angle_atom_site_label_1
_geom_angle_atom_site_label_2
_geom_angle_atom_site_label_3
_geom_angle
C34 S1 C31 90.7(5)
C34A S1A C31 93.9(10)
C24 S2 C23 105.15(18)
C30 N1 C7 105.8(2)
C8 N2 C22 128.8(2)
C30 N2 C8 106.22(19)
C30 N2 C22 124.9(2)
C2 C1 H1 119.5
C6 C1 H1 119.5
C6 C1 C2 121.0(3)
C1 C2 H2 119.7
C3 C2 C1 120.6(3)
C3 C2 H2 119.7
C2 C3 H3 120.3
C4 C3 C2 119.4(3)
C4 C3 H3 120.3
C3 C4 H4 119.6
C3 C4 C5 120.8(3)
C5 C4 H4 119.6
C4 C5 H5 119.8
C4 C5 C6 120.4(3)
C6 C5 H5 119.8
C1 C6 C5 117.7(3)
C1 C6 C7 119.3(2)
C5 C6 C7 122.9(3)
N1 C7 C6 119.5(2)
C8 C7 N1 110.2(2)
C8 C7 C6 130.4(2)
N2 C8 C9 124.6(2)
C7 C8 N2 105.6(2)
C7 C8 C9 129.8(2)
C10 C9 C8 120.0(3)
C10 C9 C14 118.8(3)
C14 C9 C8 121.2(3)
C9 C10 H10 119.6
C9 C10 C11 120.7(4)
C11 C10 H10 119.6
C10 C11 H11 120.1
C12 C11 C10 119.8(4)
C12 C11 H11 120.1
C11 C12 H12 120.0
C13 C12 C11 120.1(3)
C13 C12 H12 120.0
C12 C13 H13 119.9
C12 C13 C14 120.2(4)
C14 C13 H13 119.9
C9 C14 C13 120.4(4)
C9 C14 H14 119.8
C13 C14 H14 119.8
C16 C15 H15 119.0
C16 C15 C20 121.9(4)
C20 C15 H15 119.0
C15 C16 H16 120.8
C15 C16 C17 118.3(6)
C17 C16 H16 120.8
C16 C17 H17 120.5
C18 C17 C16 119.1(6)
C18 C17 H17 120.5
C17 C18 H18 118.8
C19 C18 C17 122.5(6)
C19 C18 H18 118.8
C18 C19 H19 120.1
C18 C19 C20 119.7(6)
C20 C19 H19 120.1
C15 C20 C21 122.5(3)
C19 C20 C15 118.4(4)
C19 C20 C21 119.0(4)
C20 C21 H21A 108.8
C20 C21 H21B 108.8
C20 C21 C22 113.9(3)
H21A C21 H21B 107.7
C22 C21 H21A 108.8
C22 C21 H21B 108.8
N2 C22 C21 111.8(2)
N2 C22 H22 106.6
N2 C22 C23 113.7(3)
C21 C22 H22 106.6
C23 C22 C21 111.0(3)
C23 C22 H22 106.6
S2 C23 H23A 108.2
S2 C23 H23B 108.2
C22 C23 S2 116.2(2)
C22 C23 H23A 108.2
C22 C23 H23B 108.2
H23A C23 H23B 107.4
C25 C24 S2 125.4(3)
C29 C24 S2 116.7(3)
C29 C24 C25 117.9(4)
C24 C25 H25 119.6
C26 C25 C24 120.9(4)
C26 C25 H25 119.6
C25 C26 H26 119.7
C27 C26 C25 120.6(5)
C27 C26 H26 119.7
C26 C27 H27 120.4
C26 C27 C28 119.3(5)
C28 C27 H27 120.4
C27 C28 H28 119.7
C29 C28 C27 120.5(5)
C29 C28 H28 119.7
C24 C29 H29 119.6
C28 C29 C24 120.9(5)
C28 C29 H29 119.6
N1 C30 N2 112.3(2)
N1 C30 C31 122.2(2)
N2 C30 C31 125.4(2)
S1A C31 S1 119.4(2)
C30 C31 S1 116.4(2)
C30 C31 S1A 124.1(2)
C32 C31 S1 109.3(4)
C32 C31 C30 134.1(5)
C32A C31 S1A 107.8(7)
C32A C31 C30 128.0(7)
C32A C31 C32 97.6(7)
C31 C32 H32 123.7
C33 C32 C31 112.6(8)
C33 C32 H32 123.7
C31 C32A H32A 121.6
C31 C32A C33A 116.8(17)
C33A C32A H32A 121.6
C32 C33 H33 124.8
C34 C33 C32 110.5(9)
C34 C33 H33 124.8
C32A C33A H33A 126.5
C34A C33A C32A 107(2)
C34A C33A H33A 126.5
S1 C34 H34 121.6
C33 C34 S1 116.8(8)
C33 C34 H34 121.6
S1A C34A H34A 122.9
C33A C34A S1A 114(2)
C33A C34A H34A 122.9

loop_
_geom_bond_atom_site_label_1
_geom_bond_atom_site_label_2
_geom_bond_distance
S1 C31 1.702(3)
S1 C34 1.637(12)
S1A C31 1.696(5)
S1A C34A 1.673(18)
S2 C23 1.789(4)
S2 C24 1.769(4)
N1 C7 1.375(3)
N1 C30 1.308(3)
N2 C8 1.392(3)
N2 C22 1.468(3)
N2 C30 1.361(3)
C1 H1 0.9300
C1 C2 1.381(4)
C1 C6 1.373(4)
C2 H2 0.9300
C2 C3 1.361(5)
C3 H3 0.9300
C3 C4 1.353(5)
C4 H4 0.9300
C4 C5 1.386(5)
C5 H5 0.9300
C5 C6 1.388(4)
C6 C7 1.481(3)
C7 C8 1.369(4)
C8 C9 1.493(3)
C9 C10 1.374(4)
C9 C14 1.382(4)
C10 H10 0.9300
C10 C11 1.383(5)
C11 H11 0.9300
C11 C12 1.373(6)
C12 H12 0.9300
C12 C13 1.363(7)
C13 H13 0.9300
C13 C14 1.383(5)
C14 H14 0.9300
C15 H15 0.9300
C15 C16 1.374(6)
C15 C20 1.383(5)
C16 H16 0.9300
C16 C17 1.391(8)
C17 H17 0.9300
C17 C18 1.359(9)
C18 H18 0.9300
C18 C19 1.355(9)
C19 H19 0.9300
C19 C20 1.373(5)
C20 C21 1.493(5)
C21 H21A 0.9700
C21 H21B 0.9700
C21 C22 1.539(4)
C22 H22 0.9800
C22 C23 1.521(4)
C23 H23A 0.9700
C23 H23B 0.9700
C24 C25 1.386(5)
C24 C29 1.377(6)
C25 H25 0.9300
C25 C26 1.379(6)
C26 H26 0.9300
C26 C27 1.355(8)
C27 H27 0.9300
C27 C28 1.376(7)
C28 H28 0.9300
C28 C29 1.374(7)
C29 H29 0.9300
C30 C31 1.471(3)
C31 C32 1.410(11)
C31 C32A 1.377(16)
C32 H32 0.9300
C32 C33 1.371(11)
C32A H32A 0.9300
C32A C33A 1.438(18)
C33 H33 0.9300
C33 C34 1.318(12)
C33A H33A 0.9300
C33A C34A 1.375(18)
C34 H34 0.9300
C34A H34A 0.9300

loop_
_geom_hbond_atom_site_label_D
_geom_hbond_atom_site_label_H
_geom_hbond_atom_site_label_A
_geom_hbond_site_symmetry_A
_geom_hbond_distance_DH
_geom_hbond_distance_HA
_geom_hbond_distance_DA
_geom_hbond_angle_DHA
C21 H21B S1 4_745 0.97 2.75 3.677(3) 161
C22 H22 S1A . 0.98 2.73 3.468(5) 132

loop_
_geom_torsion_atom_site_label_1
_geom_torsion_atom_site_label_2
_geom_torsion_atom_site_label_3
_geom_torsion_atom_site_label_4
_geom_torsion
S1 C31 C32 C33 0.3(12)
S1 C31 C32A C33A 177(6)
S1A C31 C32 C33 176(4)
S1A C31 C32A C33A -3(2)
S2 C24 C25 C26 177.7(4)
S2 C24 C29 C28 -177.9(3)
N1 C7 C8 N2 -0.3(3)
N1 C7 C8 C9 177.5(3)
N1 C30 C31 S1 -51.8(3)
N1 C30 C31 S1A 123.7(3)
N1 C30 C31 C32 121.4(7)
N1 C30 C31 C32A -50.8(12)
N2 C8 C9 C10 93.9(4)
N2 C8 C9 C14 -88.7(4)
N2 C22 C23 S2 47.4(4)
N2 C30 C31 S1 124.4(2)
N2 C30 C31 S1A -60.1(4)
N2 C30 C31 C32 -62.3(8)
N2 C30 C31 C32A 125.4(12)
C1 C2 C3 C4 -1.4(7)
C1 C6 C7 N1 -17.1(4)
C1 C6 C7 C8 162.5(3)
C2 C1 C6 C5 1.9(5)
C2 C1 C6 C7 -179.8(3)
C2 C3 C4 C5 0.9(7)
C3 C4 C5 C6 1.0(7)
C4 C5 C6 C1 -2.4(6)
C4 C5 C6 C7 179.4(4)
C5 C6 C7 N1 161.1(3)
C5 C6 C7 C8 -19.3(5)
C6 C1 C2 C3 0.0(6)
C6 C7 C8 N2 -179.9(3)
C6 C7 C8 C9 -2.1(5)
C7 N1 C30 N2 -0.3(3)
C7 N1 C30 C31 176.3(2)
C7 C8 C9 C10 -83.5(4)
C7 C8 C9 C14 93.9(4)
C8 N2 C22 C21 -67.7(4)
C8 N2 C22 C23 59.0(4)
C8 N2 C30 N1 0.2(3)
C8 N2 C30 C31 -176.4(2)
C8 C9 C10 C11 179.7(3)
C8 C9 C14 C13 -179.0(3)
C9 C10 C11 C12 -1.3(6)
C10 C9 C14 C13 -1.6(5)
C10 C11 C12 C13 -0.4(7)
C11 C12 C13 C14 1.0(7)
C12 C13 C14 C9 0.0(6)
C14 C9 C10 C11 2.2(5)
C15 C16 C17 C18 -2.3(10)
C15 C20 C21 C22 80.1(4)
C16 C15 C20 C19 1.0(6)
C16 C15 C20 C21 -175.5(4)
C16 C17 C18 C19 3.6(12)
C17 C18 C19 C20 -2.5(11)
C18 C19 C20 C15 0.1(7)
C18 C19 C20 C21 176.8(5)
C19 C20 C21 C22 -96.4(4)
C20 C15 C16 C17 0.1(7)
C20 C21 C22 N2 -69.4(4)
C20 C21 C22 C23 162.5(3)
C21 C22 C23 S2 174.6(2)
C22 N2 C8 C7 -176.8(3)
C22 N2 C8 C9 5.3(4)
C22 N2 C30 N1 177.2(2)
C22 N2 C30 C31 0.6(4)
C23 S2 C24 C25 18.5(4)
C23 S2 C24 C29 -163.3(3)
C24 S2 C23 C22 68.8(3)
C24 C25 C26 C27 0.8(8)
C25 C24 C29 C28 0.4(6)
C25 C26 C27 C28 -1.1(8)
C26 C27 C28 C29 1.1(8)
C27 C28 C29 C24 -0.8(7)
C29 C24 C25 C26 -0.5(6)
C30 N1 C7 C6 -180.0(2)
C30 N1 C7 C8 0.4(3)
C30 N2 C8 C7 0.1(3)
C30 N2 C8 C9 -177.8(2)
C30 N2 C22 C21 116.0(3)
C30 N2 C22 C23 -117.3(3)
C30 C31 C32 C33 -173.3(8)
C30 C31 C32A C33A 172.6(18)
C31 S1 C34 C33 2.5(15)
C31 S1A C34A C33A -5(3)
C31 C32 C33 C34 1.5(18)
C31 C32A C33A C34A 0(4)
C32 C31 C32A C33A -2(2)
C32 C33 C34 S1 -3(2)
C32A C31 C32 C33 0.5(12)
C32A C33A C34A S1A 4(3)
C34 S1 C31 S1A -2.3(7)
C34 S1 C31 C30 173.4(7)
C34 S1 C31 C32 -1.4(9)
C34 S1 C31 C32A -3(5)
C34A S1A C31 S1 3.8(11)
C34A S1A C31 C30 -171.5(10)
C34A S1A C31 C32 -1(4)
C34A S1A C31 C32A 3.9(15)
